data_7125998
loop_
_publ_author_name
'Li, Xingjun'
'Wang, Jiang'
'Xie, Xiong'
'Dai, Wenhao'
'Han, Xu'
'Chen, Kaixian'
'Liu, Hong'

_publ_section_title
;
 Ir(iii)-Catalyzed direct C-H functionalization of N-phenylacetamide with
 \a-diazo quinones: a novel strategy for producing
 2-hydroxy-2'-amino-1,2'-biaryl scaffolds.
;
_journal_issue 23
_journal_name_full 'Chemical communications (Cambridge, England)'
_journal_page_first 3441
_journal_page_last 3444
_journal_paper_doi 10.1039/c9cc08297b
_journal_volume 56
_journal_year 2020
_chemical_formula_moiety 'C17 H16 Br N O2'
_chemical_formula_sum 'C17 H16 Br N O2'
_chemical_formula_weight 346.22
_space_group_crystal_system monoclinic
_space_group_IT_number 14
_space_group_name_Hall '-P 2ybc'
_space_group_name_H-M_alt 'P 1 21/c 1'
_atom_sites_solution_hydrogens geom
_atom_sites_solution_primary dual
_audit_block_doi 10.5517/ccdc.csd.cc248w1c
_audit_creation_date 2019-12-26
_audit_creation_method
;
Olex2 1.2
(compiled 2018.05.29 svn.r3508 for OlexSys, GUI svn.r5506)
;
_audit_update_record
;
2019-12-30 deposited with the CCDC.	2020-02-11 downloaded from the CCDC.
;
_cell_angle_alpha 90
_cell_angle_beta 107.1620(10)
_cell_angle_gamma 90
_cell_formula_units_Z 4
_cell_length_a 15.7754(7)
_cell_length_b 8.5582(4)
_cell_length_c 11.6197(5)
_cell_measurement_reflns_used 4434
_cell_measurement_temperature 170
_cell_measurement_theta_max 26.383
_cell_measurement_theta_min 2.703
_cell_volume 1498.91(12)
_computing_cell_refinement 'SAINT V8.38A (?, 2016)'
_computing_data_reduction 'SAINT V8.38A (?, 2016)'
_computing_molecular_graphics 'Olex2 (Dolomanov et al., 2009)'
_computing_publication_material 'Olex2 (Dolomanov et al., 2009)'
_computing_structure_refinement 'ShelXL (Sheldrick, 2015)'
_computing_structure_solution 'ShelXT (Sheldrick, 2015)'
_diffrn_ambient_temperature 170.0
_diffrn_measured_fraction_theta_full 0.991
_diffrn_measured_fraction_theta_max 0.989
_diffrn_measurement_device_type 'D8 VENTURE'
_diffrn_measurement_method '\f and \w scans'
_diffrn_radiation_type MoK\a
_diffrn_radiation_wavelength 0.71073
_diffrn_reflns_av_R_equivalents 0.0590
_diffrn_reflns_av_unetI/netI 0.0458
_diffrn_reflns_Laue_measured_fraction_full 0.991
_diffrn_reflns_Laue_measured_fraction_max 0.989
_diffrn_reflns_limit_h_max 19
_diffrn_reflns_limit_h_min -17
_diffrn_reflns_limit_k_max 10
_diffrn_reflns_limit_k_min -10
_diffrn_reflns_limit_l_max 12
_diffrn_reflns_limit_l_min -14
_diffrn_reflns_number 15168
_diffrn_reflns_point_group_measured_fraction_full 0.991
_diffrn_reflns_point_group_measured_fraction_max 0.989
_diffrn_reflns_theta_full 25.242
_diffrn_reflns_theta_max 26.398
_diffrn_reflns_theta_min 2.703
_diffrn_standards_number 0
_exptl_absorpt_coefficient_mu 2.746
_exptl_absorpt_correction_T_max 0.7454
_exptl_absorpt_correction_T_min 0.5006
_exptl_absorpt_correction_type multi-scan
_exptl_absorpt_process_details
'SADABS-2016/2 (Bruker,2016/2) was used for absorption correction. wR2(int) was 0.1178 before and 0.0610 after correction. The Ratio of minimum to maximum transmission is 0.6716. The \l/2 correction factor is Not present.'
_exptl_crystal_colour colourless
_exptl_crystal_colour_primary colourless
_exptl_crystal_density_diffrn 1.534
_exptl_crystal_description block
_exptl_crystal_F_000 704
_exptl_crystal_size_max 0.08
_exptl_crystal_size_mid 0.05
_exptl_crystal_size_min 0.04
_refine_diff_density_max 0.335
_refine_diff_density_min -0.433
_refine_diff_density_rms 0.077
_refine_ls_extinction_method none
_refine_ls_goodness_of_fit_ref 1.042
_refine_ls_hydrogen_treatment constr
_refine_ls_matrix_type full
_refine_ls_number_parameters 192
_refine_ls_number_reflns 3036
_refine_ls_number_restraints 0
_refine_ls_restrained_S_all 1.042
_refine_ls_R_factor_all 0.0533
_refine_ls_R_factor_gt 0.0342
_refine_ls_shift/su_max 0.001
_refine_ls_shift/su_mean 0.000
_refine_ls_structure_factor_coef Fsqd
_refine_ls_weighting_details 'w=1/[\s^2^(Fo^2^)+(0.0273P)^2^+1.1195P] where P=(Fo^2^+2Fc^2^)/3'
_refine_ls_weighting_scheme calc
_refine_ls_wR_factor_gt 0.0695
_refine_ls_wR_factor_ref 0.0784
_reflns_Friedel_coverage 0.000
_reflns_number_gt 2379
_reflns_number_total 3036
_reflns_threshold_expression 'I > 2\s(I)'
_cod_data_source_file c9cc08297b2.cif
_cod_data_source_block zz
_cod_depositor_comments 'Adding full bibliography for 7125998--7126001.cif.'
_cod_database_code 7125998
_shelx_shelxl_version_number 2018/3
_shelx_space_group_comment
;
The symmetry employed for this shelxl refinement is uniquely defined
by the following loop, which should always be used as a source of
symmetry information in preference to the above space-group names.
They are only intended as comments.
;
_shelx_estimated_absorpt_t_max 0.898
_shelx_estimated_absorpt_t_min 0.810
_olex2_refinement_description
;
1. Fixed Uiso
 At 1.2 times of:
  All C(H) groups, All C(H,H) groups, All N(H) groups
 At 1.5 times of:
  All C(H,H,H) groups, All O(H) groups
2.a Secondary CH2 refined with riding coordinates:
 C1(H1A,H1B), C3(H3A,H3B), C2(H2A,H2B)
2.b Aromatic/amide H refined with riding coordinates:
 N1(H1), C16(H16), C14(H14), C13(H13), C9(H9), C6(H6)
2.c Idealised Me refined as rotating group:
 C11(H11A,H11B,H11C)
2.d Idealised tetrahedral OH refined as rotating group:
 O2(H2)
;
_olex2_submission_special_instructions 'No special instructions were received'

loop_
_space_group_symop_operation_xyz
'x, y, z'
'-x, y+1/2, -z+1/2'
'-x, -y, -z'
'x, -y-1/2, z-1/2'

loop_
_atom_site_label
_atom_site_type_symbol
_atom_site_fract_x
_atom_site_fract_y
_atom_site_fract_z
_atom_site_U_iso_or_equiv
_atom_site_adp_type
_atom_site_occupancy
_atom_site_site_symmetry_order
_atom_site_calc_flag
_atom_site_refinement_flags_posn
_atom_site_refinement_flags_adp
_atom_site_refinement_flags_occupancy
_atom_site_disorder_assembly
_atom_site_disorder_group
Br1 Br 0.54564(2) 0.76171(4) 0.33083(3) 0.03097(11) Uani 1 1 d . . . . .
O2 O 0.24076(13) 0.4707(2) 0.24474(16) 0.0255(5) Uani 1 1 d . . . . .
H2 H 0.248830 0.471586 0.176446 0.038 Uiso 1 1 calc GR . . . .
O1 O 0.26543(13) 0.0141(2) 0.52853(16) 0.0258(5) Uani 1 1 d . . . . .
N1 N 0.24527(15) 0.2323(2) 0.41060(19) 0.0199(5) Uani 1 1 d . . . . .
H1 H 0.250964 0.268954 0.342513 0.024 Uiso 1 1 calc R . . . .
C16 C 0.38062(18) 0.6046(3) 0.2911(2) 0.0194(6) Uani 1 1 d . . . . .
H16 H 0.380774 0.599280 0.209494 0.023 Uiso 1 1 calc R . . . .
C15 C 0.45000(18) 0.6740(3) 0.3774(2) 0.0199(6) Uani 1 1 d . . . . .
C14 C 0.45178(19) 0.6841(3) 0.4968(2) 0.0221(6) Uani 1 1 d . . . . .
H14 H 0.500474 0.730802 0.555201 0.027 Uiso 1 1 calc R . . . .
C17 C 0.31060(18) 0.5427(3) 0.3262(2) 0.0188(6) Uani 1 1 d . . . . .
C12 C 0.30880(18) 0.5520(3) 0.4459(2) 0.0191(6) Uani 1 1 d . . . . .
C10 C 0.27333(18) 0.0848(3) 0.4394(2) 0.0203(6) Uani 1 1 d . . . . .
C7 C 0.20729(18) 0.3357(3) 0.4783(2) 0.0183(6) Uani 1 1 d . . . . .
C13 C 0.38081(18) 0.6243(3) 0.5286(2) 0.0211(6) Uani 1 1 d . . . . .
H13 H 0.380799 0.632584 0.610087 0.025 Uiso 1 1 calc R . . . .
C9 C 0.19603(19) 0.5950(3) 0.5534(2) 0.0227(6) Uani 1 1 d . . . . .
H9 H 0.212066 0.702357 0.559763 0.027 Uiso 1 1 calc R . . . .
C8 C 0.23470(18) 0.4928(3) 0.4895(2) 0.0191(6) Uani 1 1 d . . . . .
C5 C 0.11006(18) 0.3844(3) 0.5986(2) 0.0236(6) Uani 1 1 d . . . . .
C6 C 0.14510(18) 0.2817(3) 0.5320(2) 0.0210(6) Uani 1 1 d . . . . .
H6 H 0.126688 0.175586 0.523283 0.025 Uiso 1 1 calc R . . . .
C4 C 0.13414(19) 0.5400(3) 0.6077(2) 0.0243(6) Uani 1 1 d . . . . .
C11 C 0.3190(2) 0.0106(3) 0.3571(2) 0.0274(7) Uani 1 1 d . . . . .
H11A H 0.383253 0.010531 0.395940 0.041 Uiso 1 1 calc GR . . . .
H11B H 0.305597 0.069925 0.281720 0.041 Uiso 1 1 calc GR . . . .
H11C H 0.298111 -0.097123 0.339847 0.041 Uiso 1 1 calc GR . . . .
C1 C 0.0450(2) 0.3493(3) 0.6673(3) 0.0295(7) Uani 1 1 d . . . . .
H1A H 0.067965 0.266255 0.727851 0.035 Uiso 1 1 calc R . . . .
H1B H -0.012770 0.315575 0.612187 0.035 Uiso 1 1 calc R . . . .
C3 C 0.0863(2) 0.6288(4) 0.6828(3) 0.0332(7) Uani 1 1 d . . . . .
H3A H 0.045036 0.706835 0.633253 0.040 Uiso 1 1 calc R . . . .
H3B H 0.129012 0.682881 0.750888 0.040 Uiso 1 1 calc R . . . .
C2 C 0.0359(3) 0.5031(4) 0.7279(4) 0.0522(11) Uani 1 1 d . . . . .
H2A H 0.060298 0.492423 0.816414 0.063 Uiso 1 1 calc R . . . .
H2B H -0.027493 0.532118 0.708732 0.063 Uiso 1 1 calc R . . . .

loop_
_atom_site_aniso_label
_atom_site_aniso_U_11
_atom_site_aniso_U_22
_atom_site_aniso_U_33
_atom_site_aniso_U_23
_atom_site_aniso_U_13
_atom_site_aniso_U_12
Br1 0.02550(18) 0.04302(19) 0.02472(16) 0.00422(13) 0.00793(12) -0.00966(14)
O2 0.0293(12) 0.0319(11) 0.0151(9) -0.0015(8) 0.0063(9) -0.0105(9)
O1 0.0370(13) 0.0236(10) 0.0190(10) 0.0043(8) 0.0116(9) 0.0039(9)
N1 0.0255(13) 0.0180(11) 0.0180(11) 0.0011(9) 0.0095(10) 0.0013(9)
C16 0.0272(16) 0.0190(13) 0.0132(12) 0.0005(10) 0.0079(12) 0.0012(11)
C15 0.0213(15) 0.0187(13) 0.0218(13) 0.0023(11) 0.0094(12) 0.0006(11)
C14 0.0257(16) 0.0216(14) 0.0168(13) -0.0001(11) 0.0028(12) -0.0034(12)
C17 0.0237(15) 0.0157(13) 0.0155(12) -0.0006(10) 0.0031(12) 0.0000(11)
C12 0.0251(16) 0.0156(12) 0.0177(13) 0.0005(10) 0.0082(12) 0.0038(11)
C10 0.0215(16) 0.0202(14) 0.0182(13) -0.0020(10) 0.0045(12) 0.0009(11)
C7 0.0193(15) 0.0181(13) 0.0163(13) 0.0010(10) 0.0037(11) 0.0035(11)
C13 0.0287(17) 0.0185(13) 0.0158(13) -0.0013(10) 0.0060(12) 0.0019(11)
C9 0.0270(16) 0.0200(14) 0.0220(14) -0.0006(11) 0.0087(12) 0.0006(12)
C8 0.0195(15) 0.0206(13) 0.0157(13) 0.0007(10) 0.0029(11) 0.0007(11)
C5 0.0195(16) 0.0293(15) 0.0226(14) 0.0071(11) 0.0073(12) 0.0055(12)
C6 0.0194(15) 0.0196(14) 0.0247(14) 0.0027(10) 0.0077(12) 0.0021(11)
C4 0.0243(16) 0.0271(15) 0.0223(14) -0.0002(11) 0.0083(12) 0.0060(12)
C11 0.0338(18) 0.0239(15) 0.0272(15) -0.0018(12) 0.0131(14) 0.0037(13)
C1 0.0249(17) 0.0354(17) 0.0325(16) 0.0041(13) 0.0148(14) 0.0040(13)
C3 0.0319(19) 0.0375(18) 0.0351(17) -0.0061(13) 0.0173(15) 0.0064(14)
C2 0.073(3) 0.039(2) 0.066(3) 0.0080(17) 0.055(2) 0.0139(18)

loop_
_atom_type_symbol
_atom_type_description
_atom_type_scat_dispersion_real
_atom_type_scat_dispersion_imag
_atom_type_scat_source
C C 0.0033 0.0016 'International Tables Vol C Tables 4.2.6.8 and 6.1.1.4'
H H 0.0000 0.0000 'International Tables Vol C Tables 4.2.6.8 and 6.1.1.4'
Br Br -0.2901 2.4595 'International Tables Vol C Tables 4.2.6.8 and 6.1.1.4'
N N 0.0061 0.0033 'International Tables Vol C Tables 4.2.6.8 and 6.1.1.4'
O O 0.0106 0.0060 'International Tables Vol C Tables 4.2.6.8 and 6.1.1.4'

loop_
_geom_angle_atom_site_label_1
_geom_angle_atom_site_label_2
_geom_angle_atom_site_label_3
_geom_angle
_geom_angle_site_symmetry_1
_geom_angle_site_symmetry_3
_geom_angle_publ_flag
C10 N1 C7 127.2(2) . . ?
C15 C16 C17 118.6(2) . . ?
C16 C15 Br1 119.2(2) . . ?
C16 C15 C14 122.2(2) . . ?
C14 C15 Br1 118.6(2) . . ?
C13 C14 C15 117.9(3) . . ?
O2 C17 C16 121.1(2) . . ?
O2 C17 C12 117.6(2) . . ?
C16 C17 C12 121.3(2) . . ?
C17 C12 C8 124.4(2) . . ?
C13 C12 C17 117.2(2) . . ?
C13 C12 C8 118.4(2) . . ?
O1 C10 N1 124.1(2) . . ?
O1 C10 C11 120.9(2) . . ?
N1 C10 C11 115.0(2) . . ?
C8 C7 N1 118.5(2) . . ?
C6 C7 N1 120.5(2) . . ?
C6 C7 C8 121.0(2) . . ?
C14 C13 C12 122.8(2) . . ?
C4 C9 C8 120.2(2) . . ?
C7 C8 C12 122.9(2) . . ?
C9 C8 C12 118.4(2) . . ?
C9 C8 C7 118.5(2) . . ?
C6 C5 C1 127.9(3) . . ?
C4 C5 C6 120.5(3) . . ?
C4 C5 C1 111.6(2) . . ?
C7 C6 C5 119.4(2) . . ?
C9 C4 C3 128.8(3) . . ?
C5 C4 C9 120.4(2) . . ?
C5 C4 C3 110.8(2) . . ?
C5 C1 C2 104.2(2) . . ?
C4 C3 C2 104.1(2) . . ?
C1 C2 C3 108.8(2) . . ?

loop_
_geom_bond_atom_site_label_1
_geom_bond_atom_site_label_2
_geom_bond_distance
_geom_bond_site_symmetry_2
_geom_bond_publ_flag
Br1 C15 1.901(3) . ?
O2 C17 1.369(3) . ?
O1 C10 1.237(3) . ?
N1 C10 1.346(3) . ?
N1 C7 1.428(3) . ?
C16 C15 1.382(4) . ?
C16 C17 1.390(4) . ?
C15 C14 1.382(4) . ?
C14 C13 1.376(4) . ?
C17 C12 1.402(3) . ?
C12 C13 1.397(4) . ?
C12 C8 1.493(4) . ?
C10 C11 1.498(4) . ?
C7 C8 1.406(4) . ?
C7 C6 1.388(4) . ?
C9 C8 1.399(4) . ?
C9 C4 1.391(4) . ?
C5 C6 1.389(4) . ?
C5 C4 1.380(4) . ?
C5 C1 1.504(4) . ?
C4 C3 1.515(4) . ?
C1 C2 1.520(4) . ?
C3 C2 1.520(4) . ?
